data_7244871
loop_
_publ_author_name
'Shaffer, Cassandra C.'
'Oliver, Allen Grayson'
'Smith, B. D.'

_publ_section_title
;
 Co-crystals of tetrahaloauric acid and
 1,3,5-(methylacetamide)benzene-based tectons: consistent trapping of high
 energy molecular conformation
;
_journal_name_full CrystEngComm
_journal_paper_doi 10.1039/D2CE00463A
_journal_year 2022
_chemical_formula_moiety 'C18 H28 N3 O3, Au Cl4'
_chemical_formula_sum 'C18 H28 Au Cl4 N3 O3'
_chemical_formula_weight 673.20
_space_group_crystal_system triclinic
_space_group_IT_number 2
_space_group_name_Hall '-P 1'
_space_group_name_H-M_alt 'P -1'
_atom_sites_solution_hydrogens mixed
_atom_sites_solution_primary dual
_atom_sites_solution_secondary difmap
_audit_creation_method SHELXL-2018/3
_audit_update_record
;
2022-02-14 deposited with the CCDC.	2022-04-29 downloaded from the CCDC.
;
_cell_angle_alpha 87.564(2)
_cell_angle_beta 80.1017(19)
_cell_angle_gamma 88.5666(19)
_cell_formula_units_Z 2
_cell_length_a 7.0697(5)
_cell_length_b 12.8591(8)
_cell_length_c 13.3357(9)
_cell_measurement_reflns_used 8661
_cell_measurement_temperature 120(2)
_cell_measurement_theta_max 26.79
_cell_measurement_theta_min 2.17
_cell_volume 1193.03(14)
_computing_cell_refinement 'Bruker SAINT (Bruker, 2015)'
_computing_data_collection 'Bruker APEX-3 (Bruker, 2015)'
_computing_data_reduction 'Bruker SAINT (Bruker, 2015)'
_computing_molecular_graphics 'Bruker XP (Bruker, 2015)'
_computing_publication_material 'CIFTAB (Sheldrick, 2008)'
_computing_structure_refinement 'SHELXL-2018/3 (Sheldrick, 2015b)'
_computing_structure_solution 'SHELXT-2014/5 (Sheldrick, 2015a)'
_diffrn_ambient_temperature 120(2)
_diffrn_detector_area_resol_mean 8.33
_diffrn_measured_fraction_theta_full 1.000
_diffrn_measured_fraction_theta_max 0.997
_diffrn_measurement_device_type 'Bruker APEX-II'
_diffrn_measurement_method 'combination of \w and \f-scans '
_diffrn_radiation_type MoK\a
_diffrn_radiation_wavelength 0.71073
_diffrn_reflns_av_R_equivalents 0.0532
_diffrn_reflns_av_unetI/netI 0.0503
_diffrn_reflns_Laue_measured_fraction_full 1.000
_diffrn_reflns_Laue_measured_fraction_max 0.997
_diffrn_reflns_limit_h_max 10
_diffrn_reflns_limit_h_min -10
_diffrn_reflns_limit_k_max 18
_diffrn_reflns_limit_k_min -18
_diffrn_reflns_limit_l_max 19
_diffrn_reflns_limit_l_min -19
_diffrn_reflns_number 34220
_diffrn_reflns_point_group_measured_fraction_full 1.000
_diffrn_reflns_point_group_measured_fraction_max 0.997
_diffrn_reflns_theta_full 25.242
_diffrn_reflns_theta_max 30.560
_diffrn_reflns_theta_min 1.551
_diffrn_source 'fine-focus sealed tube'
_exptl_absorpt_coefficient_mu 6.637
_exptl_absorpt_correction_T_max 0.8721
_exptl_absorpt_correction_T_min 0.6873
_exptl_absorpt_correction_type numerical
_exptl_absorpt_process_details 'SADABS (Krause et al., 2015)'
_exptl_crystal_colour yellow
_exptl_crystal_density_diffrn 1.874
_exptl_crystal_description block
_exptl_crystal_F_000 656
_exptl_crystal_recrystallization_method 'Re-crystallisation from solvent: dichloromethane / methanol / diethyl ether'
_exptl_crystal_size_max 0.094
_exptl_crystal_size_mid 0.035
_exptl_crystal_size_min 0.033
_refine_diff_density_max 1.714
_refine_diff_density_min -1.493
_refine_diff_density_rms 0.156
_refine_ls_extinction_method none
_refine_ls_goodness_of_fit_ref 1.020
_refine_ls_hydrogen_treatment mixed
_refine_ls_matrix_type full
_refine_ls_number_parameters 284
_refine_ls_number_reflns 7286
_refine_ls_number_restraints 0
_refine_ls_restrained_S_all 1.020
_refine_ls_R_factor_all 0.0488
_refine_ls_R_factor_gt 0.0320
_refine_ls_shift/su_max 0.003
_refine_ls_shift/su_mean 0.000
_refine_ls_structure_factor_coef Fsqd
_refine_ls_weighting_details 'w=1/[\s^2^(Fo^2^)+(0.0240P)^2^+0.0136P] where P=(Fo^2^+2Fc^2^)/3'
_refine_ls_weighting_scheme calc
_refine_ls_wR_factor_gt 0.0525
_refine_ls_wR_factor_ref 0.0561
_reflns_Friedel_coverage 0.000
_reflns_number_gt 6065
_reflns_number_total 7286
_reflns_threshold_expression 'I > 2\s(I)'
_cod_data_source_file d2ce00463a2.cif
_cod_data_source_block nd1852
_cod_database_code 7244871
_shelx_shelxl_version_number 2018/3
_shelx_space_group_comment
;
The symmetry employed for this shelxl refinement is uniquely defined
by the following loop, which should always be used as a source of
symmetry information in preference to the above space-group names.
They are only intended as comments.
;
_shelx_estimated_absorpt_t_min 0.574
_shelx_estimated_absorpt_t_max 0.811
_diffrn_source_monochromator 'Bruker TRIUMPH curved-graphite'

loop_
_space_group_symop_operation_xyz
'x, y, z'
'-x, -y, -z'

loop_
_atom_site_label
_atom_site_type_symbol
_atom_site_fract_x
_atom_site_fract_y
_atom_site_fract_z
_atom_site_U_iso_or_equiv
_atom_site_adp_type
_atom_site_occupancy
_atom_site_site_symmetry_order
_atom_site_calc_flag
_atom_site_refinement_flags_posn
_atom_site_refinement_flags_adp
_atom_site_refinement_flags_occupancy
_atom_site_disorder_assembly
_atom_site_disorder_group
Au1 Au 0.24248(2) 0.80100(2) 0.30963(2) 0.01670(4) Uani 1 1 d . . . . .
Cl1 Cl 0.20530(12) 0.93986(6) 0.41351(7) 0.02495(18) Uani 1 1 d . . . . .
Cl2 Cl 0.28566(11) 0.66084(7) 0.20920(6) 0.02374(17) Uani 1 1 d . . . . .
Cl3 Cl 0.22945(11) 0.69191(7) 0.45051(6) 0.02310(17) Uani 1 1 d . . . . .
Cl4 Cl 0.24442(12) 0.91096(7) 0.17098(7) 0.02682(19) Uani 1 1 d . . . . .
O1 O 0.6594(4) 0.6537(2) -0.1283(2) 0.0444(8) Uani 1 1 d . . . . .
O2 O 0.7199(3) 1.22140(18) 0.3091(2) 0.0240(6) Uani 1 1 d . . . . .
H2O H 0.725(8) 1.283(4) 0.321(4) 0.09(2) Uiso 1 1 d . . . . .
O3 O 0.7628(3) 0.40749(17) 0.31717(19) 0.0229(5) Uani 1 1 d . . . . .
N1 N 0.5688(5) 0.7750(3) -0.0116(2) 0.0273(7) Uani 1 1 d . . . . .
H1N H 0.480(6) 0.799(3) 0.033(3) 0.047(14) Uiso 1 1 d . . . . .
N2 N 0.8600(4) 1.0660(2) 0.3136(2) 0.0194(6) Uani 1 1 d . . . . .
H2N H 0.952(5) 1.036(3) 0.314(3) 0.024(11) Uiso 1 1 d . . . . .
N3 N 0.6243(4) 0.5614(2) 0.3563(2) 0.0172(6) Uani 1 1 d . . . . .
H3N H 0.521(5) 0.593(3) 0.376(3) 0.022(10) Uiso 1 1 d . . . . .
C1 C 0.7691(4) 0.8095(3) 0.1137(3) 0.0188(7) Uani 1 1 d . . . . .
C2 C 0.7407(4) 0.9045(2) 0.1611(3) 0.0186(7) Uani 1 1 d . . . . .
C3 C 0.7228(4) 0.9066(2) 0.2680(2) 0.0154(6) Uani 1 1 d . . . . .
C4 C 0.7427(4) 0.8147(2) 0.3261(2) 0.0143(6) Uani 1 1 d . . . . .
C5 C 0.7792(4) 0.7202(2) 0.2769(2) 0.0160(6) Uani 1 1 d . . . . .
C6 C 0.7881(4) 0.7169(2) 0.1705(3) 0.0183(7) Uani 1 1 d . . . . .
C7 C 0.7621(5) 0.8034(3) 0.0008(3) 0.0265(8) Uani 1 1 d . . . . .
H7A H 0.795356 0.871602 -0.034332 0.032 Uiso 1 1 calc R U . . .
H7B H 0.856565 0.750695 -0.029921 0.032 Uiso 1 1 calc R U . . .
C8 C 0.5331(6) 0.6988(3) -0.0711(3) 0.0306(8) Uani 1 1 d . . . . .
C9 C 0.3232(6) 0.6726(4) -0.0617(3) 0.0462(12) Uani 1 1 d . . . . .
H9A H 0.244854 0.722966 -0.018564 0.069 Uiso 1 1 calc R U . . .
H9B H 0.301964 0.602408 -0.030926 0.069 Uiso 1 1 calc R U . . .
H9C H 0.286866 0.675616 -0.129423 0.069 Uiso 1 1 calc R U . . .
C10 C 0.7290(5) 1.0048(3) 0.0994(3) 0.0280(8) Uani 1 1 d . . . . .
H10A H 0.721632 1.063761 0.144215 0.042 Uiso 1 1 calc R U . . .
H10B H 0.614144 1.004932 0.067409 0.042 Uiso 1 1 calc R U . . .
H10C H 0.843478 1.010805 0.046592 0.042 Uiso 1 1 calc R U . . .
C11 C 0.6819(4) 1.0090(2) 0.3191(3) 0.0201(7) Uani 1 1 d . . . . .
H11A H 0.590256 1.051029 0.285119 0.024 Uiso 1 1 calc R U . . .
H11B H 0.622657 0.996303 0.391289 0.024 Uiso 1 1 calc R U . . .
C12 C 0.8715(5) 1.1676(2) 0.3109(2) 0.0176(6) Uani 1 1 d . . . . .
C13 C 1.0606(5) 1.2166(3) 0.3093(3) 0.0247(7) Uani 1 1 d . . . . .
H13A H 1.157109 1.162561 0.318208 0.037 Uiso 1 1 calc R U . . .
H13B H 1.049888 1.265236 0.364766 0.037 Uiso 1 1 calc R U . . .
H13C H 1.099235 1.254466 0.243925 0.037 Uiso 1 1 calc R U . . .
C14 C 0.7203(5) 0.8190(2) 0.4410(3) 0.0215(7) Uani 1 1 d . . . . .
H14A H 0.775410 0.755379 0.468290 0.032 Uiso 1 1 calc R U . . .
H14B H 0.583679 0.824676 0.470335 0.032 Uiso 1 1 calc R U . . .
H14C H 0.787368 0.879604 0.458607 0.032 Uiso 1 1 calc R U . . .
C15 C 0.8044(4) 0.6192(2) 0.3362(3) 0.0197(7) Uani 1 1 d . . . . .
H15A H 0.906690 0.576074 0.296843 0.024 Uiso 1 1 calc R U . . .
H15B H 0.844330 0.634413 0.401574 0.024 Uiso 1 1 calc R U . . .
C16 C 0.6110(5) 0.4615(2) 0.3436(2) 0.0171(6) Uani 1 1 d . . . . .
C17 C 0.4175(5) 0.4151(3) 0.3567(3) 0.0245(7) Uani 1 1 d . . . . .
H17A H 0.321926 0.463523 0.391998 0.037 Uiso 1 1 calc R U . . .
H17B H 0.416812 0.349524 0.396952 0.037 Uiso 1 1 calc R U . . .
H17C H 0.385981 0.401653 0.289697 0.037 Uiso 1 1 calc R U . . .
C18 C 0.8149(5) 0.6131(3) 0.1196(3) 0.0248(8) Uani 1 1 d . . . . .
H18A H 0.823233 0.624508 0.045806 0.037 Uiso 1 1 calc R U . . .
H18B H 0.705349 0.568805 0.146078 0.037 Uiso 1 1 calc R U . . .
H18C H 0.933379 0.578996 0.133863 0.037 Uiso 1 1 calc R U . . .

loop_
_atom_site_aniso_label
_atom_site_aniso_U_11
_atom_site_aniso_U_22
_atom_site_aniso_U_33
_atom_site_aniso_U_23
_atom_site_aniso_U_13
_atom_site_aniso_U_12
Au1 0.01308(6) 0.01898(6) 0.01791(6) -0.00079(4) -0.00245(4) 0.00122(4)
Cl1 0.0222(4) 0.0219(4) 0.0319(5) -0.0079(4) -0.0068(3) 0.0039(3)
Cl2 0.0228(4) 0.0271(4) 0.0217(4) -0.0059(3) -0.0037(3) 0.0009(3)
Cl3 0.0232(4) 0.0254(4) 0.0197(4) 0.0004(3) -0.0019(3) 0.0044(3)
Cl4 0.0223(4) 0.0299(5) 0.0266(5) 0.0080(4) -0.0024(3) 0.0030(3)
O1 0.0446(17) 0.0535(19) 0.0329(16) -0.0196(14) 0.0057(14) -0.0118(15)
O2 0.0267(12) 0.0081(11) 0.0389(15) -0.0035(10) -0.0098(11) 0.0009(10)
O3 0.0267(12) 0.0106(11) 0.0319(14) -0.0014(10) -0.0060(11) -0.0004(9)
N1 0.0278(16) 0.0346(18) 0.0204(16) -0.0044(14) -0.0056(13) -0.0015(14)
N2 0.0145(13) 0.0123(14) 0.0320(17) -0.0019(12) -0.0060(12) 0.0019(11)
N3 0.0179(13) 0.0083(12) 0.0249(15) -0.0016(11) -0.0025(12) 0.0005(10)
C1 0.0150(14) 0.0193(17) 0.0213(17) 0.0017(13) -0.0007(13) -0.0064(12)
C2 0.0167(14) 0.0128(15) 0.0267(18) 0.0034(13) -0.0056(13) -0.0048(12)
C3 0.0127(13) 0.0086(14) 0.0251(17) 0.0015(12) -0.0043(12) -0.0025(11)
C4 0.0124(13) 0.0112(15) 0.0201(17) -0.0009(12) -0.0047(12) -0.0021(11)
C5 0.0139(14) 0.0113(15) 0.0234(17) 0.0009(12) -0.0053(13) -0.0029(11)
C6 0.0123(14) 0.0165(16) 0.0262(18) -0.0044(13) -0.0021(13) -0.0040(12)
C7 0.0260(18) 0.029(2) 0.0240(19) 0.0001(15) -0.0021(15) -0.0091(15)
C8 0.038(2) 0.039(2) 0.0154(17) -0.0005(16) -0.0051(16) -0.0108(17)
C9 0.046(3) 0.070(3) 0.025(2) -0.007(2) -0.0066(19) -0.022(2)
C10 0.036(2) 0.0203(18) 0.029(2) 0.0082(15) -0.0096(16) -0.0034(15)
C11 0.0166(15) 0.0113(15) 0.033(2) -0.0012(14) -0.0053(14) -0.0009(12)
C12 0.0237(16) 0.0137(15) 0.0162(16) -0.0018(12) -0.0046(13) -0.0024(13)
C13 0.0231(16) 0.0179(17) 0.032(2) -0.0024(15) -0.0020(15) -0.0067(13)
C14 0.0261(17) 0.0122(16) 0.0263(18) -0.0006(13) -0.0049(14) -0.0019(13)
C15 0.0193(15) 0.0111(15) 0.0312(19) -0.0001(13) -0.0106(14) -0.0036(12)
C16 0.0228(16) 0.0142(15) 0.0157(16) 0.0003(12) -0.0068(13) -0.0021(12)
C17 0.0275(17) 0.0189(17) 0.0268(19) 0.0027(14) -0.0038(15) -0.0071(14)
C18 0.0256(17) 0.0188(17) 0.030(2) -0.0092(15) -0.0023(15) -0.0005(14)

loop_
_atom_type_symbol
_atom_type_description
_atom_type_scat_dispersion_real
_atom_type_scat_dispersion_imag
_atom_type_scat_source
C C 0.0033 0.0016 'International Tables Vol C Tables 4.2.6.8 and 6.1.1.4'
H H 0.0000 0.0000 'International Tables Vol C Tables 4.2.6.8 and 6.1.1.4'
N N 0.0061 0.0033 'International Tables Vol C Tables 4.2.6.8 and 6.1.1.4'
O O 0.0106 0.0060 'International Tables Vol C Tables 4.2.6.8 and 6.1.1.4'
Cl Cl 0.1484 0.1585 'International Tables Vol C Tables 4.2.6.8 and 6.1.1.4'
Au Au -2.0133 8.8022 'International Tables Vol C Tables 4.2.6.8 and 6.1.1.4'

loop_
_geom_angle_atom_site_label_1
_geom_angle_atom_site_label_2
_geom_angle_atom_site_label_3
_geom_angle
_geom_angle_site_symmetry_1
_geom_angle_site_symmetry_3
_geom_angle_publ_flag
Cl2 Au1 Cl4 91.07(3) . . ?
Cl2 Au1 Cl3 89.63(3) . . ?
Cl4 Au1 Cl3 178.01(3) . . ?
Cl2 Au1 Cl1 178.31(3) . . ?
Cl4 Au1 Cl1 90.21(3) . . ?
Cl3 Au1 Cl1 89.13(3) . . ?
C12 O2 H2O 117(4) . . ?
C8 N1 C7 123.5(3) . . ?
C8 N1 H1N 120(3) . . ?
C7 N1 H1N 114(3) . . ?
C12 N2 C11 124.7(3) . . ?
C12 N2 H2N 116(3) . . ?
C11 N2 H2N 119(3) . . ?
C16 N3 C15 124.7(3) . . ?
C16 N3 H3N 116(2) . . ?
C15 N3 H3N 120(2) . . ?
C2 C1 C6 120.7(3) . . ?
C2 C1 C7 120.4(3) . . ?
C6 C1 C7 118.6(3) . . ?
C1 C2 C3 119.5(3) . . ?
C1 C2 C10 120.7(3) . . ?
C3 C2 C10 119.8(3) . . ?
C4 C3 C2 120.6(3) . . ?
C4 C3 C11 120.4(3) . . ?
C2 C3 C11 119.1(3) . . ?
C5 C4 C3 119.3(3) . . ?
C5 C4 C14 121.2(3) . . ?
C3 C4 C14 119.4(3) . . ?
C4 C5 C6 120.4(3) . . ?
C4 C5 C15 121.2(3) . . ?
C6 C5 C15 118.3(3) . . ?
C1 C6 C5 119.4(3) . . ?
C1 C6 C18 120.9(3) . . ?
C5 C6 C18 119.6(3) . . ?
N1 C7 C1 109.1(3) . . ?
N1 C7 H7A 109.9 . . ?
C1 C7 H7A 109.9 . . ?
N1 C7 H7B 109.9 . . ?
C1 C7 H7B 109.9 . . ?
H7A C7 H7B 108.3 . . ?
O1 C8 N1 123.0(4) . . ?
O1 C8 C9 122.4(4) . . ?
N1 C8 C9 114.6(4) . . ?
C8 C9 H9A 109.5 . . ?
C8 C9 H9B 109.5 . . ?
H9A C9 H9B 109.5 . . ?
C8 C9 H9C 109.5 . . ?
H9A C9 H9C 109.5 . . ?
H9B C9 H9C 109.5 . . ?
C2 C10 H10A 109.5 . . ?
C2 C10 H10B 109.5 . . ?
H10A C10 H10B 109.5 . . ?
C2 C10 H10C 109.5 . . ?
H10A C10 H10C 109.5 . . ?
H10B C10 H10C 109.5 . . ?
N2 C11 C3 110.1(3) . . ?
N2 C11 H11A 109.6 . . ?
C3 C11 H11A 109.6 . . ?
N2 C11 H11B 109.6 . . ?
C3 C11 H11B 109.6 . . ?
H11A C11 H11B 108.2 . . ?
O2 C12 N2 118.4(3) . . ?
O2 C12 C13 121.8(3) . . ?
N2 C12 C13 119.8(3) . . ?
C12 C13 H13A 109.5 . . ?
C12 C13 H13B 109.5 . . ?
H13A C13 H13B 109.5 . . ?
C12 C13 H13C 109.5 . . ?
H13A C13 H13C 109.5 . . ?
H13B C13 H13C 109.5 . . ?
C4 C14 H14A 109.5 . . ?
C4 C14 H14B 109.5 . . ?
H14A C14 H14B 109.5 . . ?
C4 C14 H14C 109.5 . . ?
H14A C14 H14C 109.5 . . ?
H14B C14 H14C 109.5 . . ?
N3 C15 C5 110.6(2) . . ?
N3 C15 H15A 109.5 . . ?
C5 C15 H15A 109.5 . . ?
N3 C15 H15B 109.5 . . ?
C5 C15 H15B 109.5 . . ?
H15A C15 H15B 108.1 . . ?
O3 C16 N3 119.4(3) . . ?
O3 C16 C17 121.6(3) . . ?
N3 C16 C17 118.9(3) . . ?
C16 C17 H17A 109.5 . . ?
C16 C17 H17B 109.5 . . ?
H17A C17 H17B 109.5 . . ?
C16 C17 H17C 109.5 . . ?
H17A C17 H17C 109.5 . . ?
H17B C17 H17C 109.5 . . ?
C6 C18 H18A 109.5 . . ?
C6 C18 H18B 109.5 . . ?
H18A C18 H18B 109.5 . . ?
C6 C18 H18C 109.5 . . ?
H18A C18 H18C 109.5 . . ?
H18B C18 H18C 109.5 . . ?

loop_
_geom_bond_atom_site_label_1
_geom_bond_atom_site_label_2
_geom_bond_distance
_geom_bond_site_symmetry_2
_geom_bond_publ_flag
Au1 Cl2 2.2744(8) . ?
Au1 Cl4 2.2779(9) . ?
Au1 Cl3 2.2866(8) . ?
Au1 Cl1 2.2887(8) . ?
O1 C8 1.221(5) . ?
O2 C12 1.265(4) . ?
O2 H2O 0.82(6) . ?
O3 C16 1.269(4) . ?
N1 C8 1.342(5) . ?
N1 C7 1.462(4) . ?
N1 H1N 0.85(4) . ?
N2 C12 1.309(4) . ?
N2 C11 1.462(4) . ?
N2 H2N 0.75(4) . ?
N3 C16 1.311(4) . ?
N3 C15 1.469(4) . ?
N3 H3N 0.83(4) . ?
C1 C2 1.394(5) . ?
C1 C6 1.400(5) . ?
C1 C7 1.520(5) . ?
C2 C3 1.410(5) . ?
C2 C10 1.508(4) . ?
C3 C4 1.403(4) . ?
C3 C11 1.507(4) . ?
C4 C5 1.402(4) . ?
C4 C14 1.516(4) . ?
C5 C6 1.412(4) . ?
C5 C15 1.515(4) . ?
C6 C18 1.516(4) . ?
C7 H7A 0.9900 . ?
C7 H7B 0.9900 . ?
C8 C9 1.513(5) . ?
C9 H9A 0.9800 . ?
C9 H9B 0.9800 . ?
C9 H9C 0.9800 . ?
C10 H10A 0.9800 . ?
C10 H10B 0.9800 . ?
C10 H10C 0.9800 . ?
C11 H11A 0.9900 . ?
C11 H11B 0.9900 . ?
C12 C13 1.489(4) . ?
C13 H13A 0.9800 . ?
C13 H13B 0.9800 . ?
C13 H13C 0.9800 . ?
C14 H14A 0.9800 . ?
C14 H14B 0.9800 . ?
C14 H14C 0.9800 . ?
C15 H15A 0.9900 . ?
C15 H15B 0.9900 . ?
C16 C17 1.486(4) . ?
C17 H17A 0.9800 . ?
C17 H17B 0.9800 . ?
C17 H17C 0.9800 . ?
C18 H18A 0.9800 . ?
C18 H18B 0.9800 . ?
C18 H18C 0.9800 . ?

loop_
_geom_hbond_atom_site_label_D
_geom_hbond_atom_site_label_H
_geom_hbond_atom_site_label_A
_geom_hbond_distance_DH
_geom_hbond_distance_HA
_geom_hbond_distance_DA
_geom_hbond_angle_DHA
_geom_hbond_site_symmetry_A
_geom_hbond_publ_flag
O2 H2O O3 0.82(6) 1.62(6) 2.429(3) 167(6) 1_565 yes
N1 H1N Cl4 0.85(4) 2.70(5) 3.533(3) 168(4) . yes
N2 H2N Cl1 0.75(4) 2.66(4) 3.332(3) 151(4) 1_655 yes
N3 H3N Cl3 0.83(4) 2.48(4) 3.306(3) 173(3) . yes

loop_
_geom_torsion_atom_site_label_1
_geom_torsion_atom_site_label_2
_geom_torsion_atom_site_label_3
_geom_torsion_atom_site_label_4
_geom_torsion
_geom_torsion_site_symmetry_1
_geom_torsion_site_symmetry_2
_geom_torsion_site_symmetry_3
_geom_torsion_site_symmetry_4
_geom_torsion_publ_flag
C6 C1 C2 C3 -2.8(5) . . . . ?
C7 C1 C2 C3 171.8(3) . . . . ?
C6 C1 C2 C10 177.3(3) . . . . ?
C7 C1 C2 C10 -8.2(5) . . . . ?
C1 C2 C3 C4 3.2(4) . . . . ?
C10 C2 C3 C4 -176.9(3) . . . . ?
C1 C2 C3 C11 -176.9(3) . . . . ?
C10 C2 C3 C11 3.1(4) . . . . ?
C2 C3 C4 C5 -0.5(4) . . . . ?
C11 C3 C4 C5 179.5(3) . . . . ?
C2 C3 C4 C14 -179.3(3) . . . . ?
C11 C3 C4 C14 0.7(4) . . . . ?
C3 C4 C5 C6 -2.6(4) . . . . ?
C14 C4 C5 C6 176.2(3) . . . . ?
C3 C4 C5 C15 179.2(3) . . . . ?
C14 C4 C5 C15 -2.0(4) . . . . ?
C2 C1 C6 C5 -0.3(4) . . . . ?
C7 C1 C6 C5 -174.9(3) . . . . ?
C2 C1 C6 C18 178.7(3) . . . . ?
C7 C1 C6 C18 4.1(4) . . . . ?
C4 C5 C6 C1 3.0(4) . . . . ?
C15 C5 C6 C1 -178.7(3) . . . . ?
C4 C5 C6 C18 -176.0(3) . . . . ?
C15 C5 C6 C18 2.2(4) . . . . ?
C8 N1 C7 C1 -131.0(4) . . . . ?
C2 C1 C7 N1 -94.9(4) . . . . ?
C6 C1 C7 N1 79.8(4) . . . . ?
C7 N1 C8 O1 -7.9(6) . . . . ?
C7 N1 C8 C9 172.0(3) . . . . ?
C12 N2 C11 C3 150.6(3) . . . . ?
C4 C3 C11 N2 98.0(3) . . . . ?
C2 C3 C11 N2 -82.0(4) . . . . ?
C11 N2 C12 O2 -2.9(5) . . . . ?
C11 N2 C12 C13 177.7(3) . . . . ?
C16 N3 C15 C5 134.2(3) . . . . ?
C4 C5 C15 N3 97.6(3) . . . . ?
C6 C5 C15 N3 -80.6(4) . . . . ?
C15 N3 C16 O3 3.9(5) . . . . ?
C15 N3 C16 C17 -173.8(3) . . . . ?
